data_4067402
loop_
_publ_author_name
'Aluri, Bhaskar R.'
'Peulecke, Normen'
'M\"uller, Bernd H.'
'Peitz, Stephan'
'Spannenberg, Anke'
'Hapke, Marko'
'Rosenthal, Uwe'

_publ_section_title
;
 Synthesis, Coordination Chemistry, and Catalysis of the First
 1,2-Bis(diphenylphosphino)-1,2-diphenylhydrazine,
 Ph2PN(Ph)N(Ph)PPh2&#x2020;
;
_journal_issue 1
_journal_name_full Organometallics
_journal_page_first 226
_journal_paper_doi 10.1021/om900925b
_journal_volume 29
_journal_year 2010
_chemical_formula_sum 'C36 H30 N2 P2'
_chemical_formula_weight 552.56
_chemical_name_systematic
; 
 ? 
;
_space_group_IT_number 14
_symmetry_cell_setting monoclinic
_symmetry_space_group_name_Hall '-P 2yn'
_symmetry_space_group_name_H-M 'P 1 21/n 1'
_atom_sites_solution_hydrogens geom
_atom_sites_solution_primary direct
_atom_sites_solution_secondary difmap
_audit_creation_method SHELXL-97
_cell_angle_alpha 90.00
_cell_angle_beta 106.893(3)
_cell_angle_gamma 90.00
_cell_formula_units_Z 4
_cell_length_a 12.5395(6)
_cell_length_b 12.1391(3)
_cell_length_c 19.5058(8)
_cell_measurement_reflns_used 15928
_cell_measurement_temperature 200(2)
_cell_measurement_theta_max 29.56
_cell_measurement_theta_min 1.73
_cell_volume 2841.0(2)
_computing_cell_refinement 'IPDS Program Package'
_computing_data_collection 'IPDS Program Package (Stoe & Cie, 2005)'
_computing_data_reduction 'IPDS Program Package'
_computing_molecular_graphics 'XP in SHELXTL'
_computing_publication_material 'SHELXTL (Sheldrick, 2008)'
_computing_structure_refinement 'SHELXL-97 (Sheldrick, 2008)'
_computing_structure_solution 'SHELXS-97 (Sheldrick, 2008)'
_diffrn_ambient_temperature 200(2)
_diffrn_measured_fraction_theta_full 1.000
_diffrn_measured_fraction_theta_max 1.000
_diffrn_measurement_device_type 'STOE IPDS II'
_diffrn_measurement_method 'rotation method'
_diffrn_radiation_monochromator graphite
_diffrn_radiation_source 'fine-focus sealed tube'
_diffrn_radiation_type MoK\a
_diffrn_radiation_wavelength 0.71073
_diffrn_reflns_av_R_equivalents 0.0578
_diffrn_reflns_av_sigmaI/netI 0.0785
_diffrn_reflns_limit_h_max 16
_diffrn_reflns_limit_h_min -16
_diffrn_reflns_limit_k_max 13
_diffrn_reflns_limit_k_min -15
_diffrn_reflns_limit_l_max 25
_diffrn_reflns_limit_l_min -25
_diffrn_reflns_number 29403
_diffrn_reflns_theta_full 27.50
_diffrn_reflns_theta_max 27.50
_diffrn_reflns_theta_min 1.73
_exptl_absorpt_coefficient_mu 0.182
_exptl_absorpt_correction_T_max 0.9787
_exptl_absorpt_correction_T_min 0.9382
_exptl_absorpt_correction_type numerical
_exptl_absorpt_process_details 'X-SHAPE (Stoe & Cie, 2005)'
_exptl_crystal_colour colourless
_exptl_crystal_density_diffrn 1.292
_exptl_crystal_density_method 'not measured'
_exptl_crystal_description prism
_exptl_crystal_F_000 1160
_exptl_crystal_size_max 0.30
_exptl_crystal_size_mid 0.22
_exptl_crystal_size_min 0.07
_refine_diff_density_max 0.320
_refine_diff_density_min -0.230
_refine_diff_density_rms 0.041
_refine_ls_extinction_method none
_refine_ls_goodness_of_fit_ref 0.827
_refine_ls_hydrogen_treatment constr
_refine_ls_matrix_type full
_refine_ls_number_parameters 361
_refine_ls_number_reflns 6529
_refine_ls_number_restraints 0
_refine_ls_restrained_S_all 0.827
_refine_ls_R_factor_all 0.0784
_refine_ls_R_factor_gt 0.0398
_refine_ls_shift/su_max 0.001
_refine_ls_shift/su_mean 0.000
_refine_ls_structure_factor_coef Fsqd
_refine_ls_weighting_details 'calc w=1/[\s^2^(Fo^2^)+(0.0293P)^2^+0.0000P] where P=(Fo^2^+2Fc^2^)/3'
_refine_ls_weighting_scheme calc
_refine_ls_wR_factor_gt 0.0657
_refine_ls_wR_factor_ref 0.0719
_reflns_number_gt 4137
_reflns_number_total 6529
_reflns_threshold_expression >2sigma(I)
_cod_data_source_file om900925b_si_002.cif
_cod_data_source_block ks932
_cod_original_cell_volume 2841.02(19)
_cod_original_sg_symbol_H-M 'P 21/n'
_cod_database_code 4067402

loop_
_symmetry_equiv_pos_as_xyz
'x, y, z'
'-x+1/2, y+1/2, -z+1/2'
'-x, -y, -z'
'x-1/2, -y-1/2, z-1/2'

loop_
_atom_site_label
_atom_site_type_symbol
_atom_site_fract_x
_atom_site_fract_y
_atom_site_fract_z
_atom_site_U_iso_or_equiv
_atom_site_adp_type
_atom_site_occupancy
_atom_site_symmetry_multiplicity
_atom_site_calc_flag
_atom_site_refinement_flags
C1 C 0.65056(15) 0.09745(16) 0.15780(9) 0.0299(4) Uani 1 1 d .
C2 C 0.62495(19) 0.0677(2) 0.08549(10) 0.0464(5) Uani 1 1 d .
H2A H 0.5631 0.0210 0.0651 0.056 Uiso 1 1 calc R
C3 C 0.6886(2) 0.1057(2) 0.04381(13) 0.0631(7) Uani 1 1 d .
H3A H 0.6707 0.0843 -0.0051 0.076 Uiso 1 1 calc R
C4 C 0.7780(2) 0.1742(2) 0.07196(14) 0.0576(7) Uani 1 1 d .
H4A H 0.8216 0.2002 0.0428 0.069 Uiso 1 1 calc R
C5 C 0.8034(2) 0.20457(19) 0.14279(14) 0.0486(6) Uani 1 1 d .
H5A H 0.8650 0.2520 0.1625 0.058 Uiso 1 1 calc R
C6 C 0.74044(16) 0.16695(17) 0.18570(11) 0.0349(5) Uani 1 1 d .
H6A H 0.7589 0.1889 0.2345 0.042 Uiso 1 1 calc R
C7 C 0.51664(13) -0.08023(16) 0.18497(9) 0.0262(4) Uani 1 1 d .
C8 C 0.58085(15) -0.15825(17) 0.16319(10) 0.0337(5) Uani 1 1 d .
H8A H 0.6537 -0.1391 0.1618 0.040 Uiso 1 1 calc R
C9 C 0.54090(16) -0.26353(18) 0.14343(10) 0.0365(5) Uani 1 1 d .
H9A H 0.5865 -0.3160 0.1292 0.044 Uiso 1 1 calc R
C10 C 0.43521(17) -0.29213(18) 0.14439(10) 0.0385(5) Uani 1 1 d .
H10A H 0.4075 -0.3640 0.1304 0.046 Uiso 1 1 calc R
C11 C 0.36931(17) -0.21574(19) 0.16589(11) 0.0417(5) Uani 1 1 d .
H11A H 0.2964 -0.2353 0.1670 0.050 Uiso 1 1 calc R
C12 C 0.40990(15) -0.11121(18) 0.18576(10) 0.0343(5) Uani 1 1 d .
H12A H 0.3641 -0.0592 0.2003 0.041 Uiso 1 1 calc R
C13 C 0.73054(13) 0.01133(15) 0.33556(9) 0.0225(4) Uani 1 1 d .
C14 C 0.79827(14) -0.04002(15) 0.30012(9) 0.0270(4) Uani 1 1 d .
H14A H 0.7777 -0.0397 0.2492 0.032 Uiso 1 1 calc R
C15 C 0.89565(15) -0.09174(17) 0.33872(10) 0.0338(5) Uani 1 1 d .
H15A H 0.9418 -0.1258 0.3139 0.041 Uiso 1 1 calc R
C16 C 0.92679(15) -0.09462(18) 0.41261(10) 0.0369(5) Uani 1 1 d .
H16A H 0.9934 -0.1308 0.4387 0.044 Uiso 1 1 calc R
C17 C 0.85913(15) -0.04380(17) 0.44796(10) 0.0336(5) Uani 1 1 d .
H17A H 0.8794 -0.0453 0.4988 0.040 Uiso 1 1 calc R
C18 C 0.76296(14) 0.00886(16) 0.41029(9) 0.0276(4) Uani 1 1 d .
H18A H 0.7180 0.0440 0.4354 0.033 Uiso 1 1 calc R
C19 C 0.50505(13) 0.07683(16) 0.37055(8) 0.0237(4) Uani 1 1 d .
C20 C 0.49759(14) -0.03779(15) 0.36842(9) 0.0272(4) Uani 1 1 d .
H20A H 0.5411 -0.0789 0.3449 0.033 Uiso 1 1 calc R
C21 C 0.42765(15) -0.09187(18) 0.40014(10) 0.0362(5) Uani 1 1 d .
H21A H 0.4247 -0.1701 0.3993 0.043 Uiso 1 1 calc R
C22 C 0.36177(16) -0.0336(2) 0.43314(10) 0.0395(5) Uani 1 1 d .
H22A H 0.3134 -0.0713 0.4548 0.047 Uiso 1 1 calc R
C23 C 0.36693(14) 0.07973(19) 0.43437(9) 0.0352(5) Uani 1 1 d .
H23A H 0.3213 0.1204 0.4566 0.042 Uiso 1 1 calc R
C24 C 0.43800(14) 0.13495(17) 0.40358(9) 0.0283(4) Uani 1 1 d .
H24A H 0.4410 0.2131 0.4050 0.034 Uiso 1 1 calc R
C25 C 0.66391(14) 0.29900(15) 0.44700(9) 0.0248(4) Uani 1 1 d .
C26 C 0.77192(15) 0.27482(17) 0.48844(10) 0.0332(4) Uani 1 1 d .
H26A H 0.8209 0.2374 0.4672 0.040 Uiso 1 1 calc R
C27 C 0.80916(17) 0.30424(19) 0.55973(11) 0.0421(5) Uani 1 1 d .
H27A H 0.8828 0.2859 0.5874 0.051 Uiso 1 1 calc R
C28 C 0.73958(18) 0.36030(19) 0.59098(10) 0.0433(5) Uani 1 1 d .
H28A H 0.7650 0.3803 0.6401 0.052 Uiso 1 1 calc R
C29 C 0.63310(18) 0.38714(18) 0.55066(10) 0.0398(5) Uani 1 1 d .
H29A H 0.5854 0.4266 0.5719 0.048 Uiso 1 1 calc R
C30 C 0.59556(15) 0.35665(17) 0.47924(9) 0.0311(4) Uani 1 1 d .
H30A H 0.5220 0.3754 0.4519 0.037 Uiso 1 1 calc R
C31 C 0.50657(14) 0.35019(16) 0.31279(9) 0.0244(4) Uani 1 1 d .
C32 C 0.51854(16) 0.46381(16) 0.32073(10) 0.0325(4) Uani 1 1 d .
H32A H 0.5863 0.4940 0.3502 0.039 Uiso 1 1 calc R
C33 C 0.43197(18) 0.53324(18) 0.28585(10) 0.0405(5) Uani 1 1 d .
H33A H 0.4405 0.6107 0.2918 0.049 Uiso 1 1 calc R
C34 C 0.33413(18) 0.4907(2) 0.24286(11) 0.0436(6) Uani 1 1 d .
H34A H 0.2748 0.5385 0.2193 0.052 Uiso 1 1 calc R
C35 C 0.32216(16) 0.3784(2) 0.23399(11) 0.0398(5) Uani 1 1 d .
H35A H 0.2544 0.3490 0.2040 0.048 Uiso 1 1 calc R
C36 C 0.40744(15) 0.30806(17) 0.26811(9) 0.0304(4) Uani 1 1 d .
H36A H 0.3985 0.2308 0.2611 0.037 Uiso 1 1 calc R
N1 N 0.63126(11) 0.06709(13) 0.29748(7) 0.0234(3) Uani 1 1 d .
N2 N 0.58011(11) 0.13195(13) 0.34025(7) 0.0228(3) Uani 1 1 d .
P1 P 0.55283(4) 0.06424(4) 0.20868(2) 0.02465(11) Uani 1 1 d .
P2 P 0.62960(3) 0.26495(4) 0.35095(2) 0.02216(10) Uani 1 1 d .

loop_
_atom_site_aniso_label
_atom_site_aniso_U_11
_atom_site_aniso_U_22
_atom_site_aniso_U_33
_atom_site_aniso_U_23
_atom_site_aniso_U_13
_atom_site_aniso_U_12
C1 0.0379(10) 0.0262(11) 0.0272(9) 0.0047(8) 0.0120(8) 0.0063(8)
C2 0.0625(13) 0.0496(15) 0.0280(10) 0.0003(10) 0.0148(9) -0.0064(12)
C3 0.096(2) 0.067(2) 0.0354(12) 0.0070(12) 0.0329(13) 0.0038(16)
C4 0.0822(18) 0.0435(16) 0.0648(16) 0.0204(13) 0.0493(14) 0.0131(13)
C5 0.0557(13) 0.0297(13) 0.0699(16) 0.0103(12) 0.0332(12) 0.0004(10)
C6 0.0443(11) 0.0258(11) 0.0376(10) 0.0024(9) 0.0165(9) 0.0013(9)
C7 0.0261(8) 0.0296(11) 0.0209(8) -0.0017(8) 0.0035(6) 0.0022(8)
C8 0.0273(9) 0.0356(12) 0.0381(10) -0.0059(9) 0.0093(8) -0.0001(8)
C9 0.0411(10) 0.0312(12) 0.0389(10) -0.0073(9) 0.0143(8) 0.0051(9)
C10 0.0500(12) 0.0303(12) 0.0343(10) -0.0048(9) 0.0109(9) -0.0098(9)
C11 0.0372(10) 0.0420(14) 0.0504(13) -0.0077(10) 0.0197(9) -0.0100(10)
C12 0.0294(9) 0.0369(12) 0.0386(11) -0.0064(9) 0.0132(8) 0.0021(8)
C13 0.0235(8) 0.0186(9) 0.0251(9) -0.0013(7) 0.0064(7) -0.0011(7)
C14 0.0285(9) 0.0277(11) 0.0256(9) -0.0008(8) 0.0088(7) 0.0022(8)
C15 0.0319(9) 0.0346(12) 0.0375(10) -0.0021(9) 0.0141(8) 0.0082(9)
C16 0.0278(9) 0.0404(13) 0.0374(11) 0.0006(9) 0.0017(8) 0.0086(9)
C17 0.0332(9) 0.0411(13) 0.0225(9) 0.0003(8) 0.0019(7) -0.0005(9)
C18 0.0274(9) 0.0311(11) 0.0255(9) -0.0039(8) 0.0094(7) 0.0002(8)
C19 0.0228(8) 0.0292(11) 0.0178(8) 0.0011(8) 0.0037(6) -0.0030(8)
C20 0.0270(8) 0.0273(11) 0.0254(9) -0.0002(8) 0.0048(7) -0.0006(8)
C21 0.0391(10) 0.0317(12) 0.0318(10) 0.0047(9) 0.0011(8) -0.0116(9)
C22 0.0368(10) 0.0571(16) 0.0256(9) 0.0019(10) 0.0108(8) -0.0187(10)
C23 0.0301(9) 0.0510(15) 0.0273(9) -0.0052(9) 0.0127(7) -0.0079(9)
C24 0.0282(9) 0.0330(11) 0.0248(9) -0.0024(8) 0.0093(7) -0.0020(8)
C25 0.0289(9) 0.0214(10) 0.0239(8) -0.0029(7) 0.0071(7) -0.0028(7)
C26 0.0304(9) 0.0301(11) 0.0356(10) -0.0054(9) 0.0044(8) -0.0005(8)
C27 0.0399(11) 0.0414(13) 0.0352(11) -0.0046(10) -0.0047(9) -0.0026(10)
C28 0.0614(14) 0.0383(13) 0.0239(9) -0.0070(9) 0.0023(9) -0.0051(11)
C29 0.0577(13) 0.0336(13) 0.0308(10) -0.0065(9) 0.0173(9) 0.0032(10)
C30 0.0355(10) 0.0290(11) 0.0287(9) 0.0000(8) 0.0091(8) 0.0033(8)
C31 0.0295(9) 0.0251(10) 0.0207(8) 0.0029(7) 0.0107(7) 0.0042(8)
C32 0.0428(10) 0.0286(12) 0.0277(9) -0.0002(8) 0.0129(8) 0.0007(9)
C33 0.0630(14) 0.0276(12) 0.0333(10) 0.0065(9) 0.0177(10) 0.0139(10)
C34 0.0463(12) 0.0474(15) 0.0371(11) 0.0138(10) 0.0120(10) 0.0224(11)
C35 0.0326(10) 0.0490(15) 0.0345(11) 0.0075(10) 0.0045(8) 0.0074(10)
C36 0.0316(9) 0.0312(11) 0.0286(9) 0.0026(8) 0.0090(8) 0.0024(8)
N1 0.0247(7) 0.0251(8) 0.0210(7) -0.0027(6) 0.0077(5) 0.0048(6)
N2 0.0244(7) 0.0227(8) 0.0243(7) -0.0037(6) 0.0121(6) 0.0015(6)
P1 0.0263(2) 0.0255(3) 0.0209(2) -0.0013(2) 0.00477(17) 0.0034(2)
P2 0.0218(2) 0.0230(3) 0.0227(2) -0.00197(19) 0.00796(16) -0.0008(2)

loop_
_atom_type_symbol
_atom_type_description
_atom_type_scat_dispersion_real
_atom_type_scat_dispersion_imag
_atom_type_scat_source
C C 0.0033 0.0016 'International Tables Vol C Tables 4.2.6.8 and 6.1.1.4'
H H 0.0000 0.0000 'International Tables Vol C Tables 4.2.6.8 and 6.1.1.4'
N N 0.0061 0.0033 'International Tables Vol C Tables 4.2.6.8 and 6.1.1.4'
P P 0.1023 0.0942 'International Tables Vol C Tables 4.2.6.8 and 6.1.1.4'

loop_
_geom_angle_atom_site_label_1
_geom_angle_atom_site_label_2
_geom_angle_atom_site_label_3
_geom_angle
C6 C1 C2 118.35(19)
C6 C1 P1 121.11(15)
C2 C1 P1 119.69(15)
C3 C2 C1 120.5(2)
C2 C3 C4 120.8(2)
C5 C4 C3 119.2(2)
C4 C5 C6 120.8(2)
C5 C6 C1 120.3(2)
C8 C7 C12 117.62(18)
C8 C7 P1 127.30(14)
C12 C7 P1 114.99(14)
C9 C8 C7 121.31(18)
C10 C9 C8 120.06(19)
C9 C10 C11 119.8(2)
C12 C11 C10 119.77(19)
C11 C12 C7 121.44(19)
C14 C13 C18 118.40(16)
C14 C13 N1 121.51(15)
C18 C13 N1 120.07(15)
C15 C14 C13 120.20(16)
C16 C15 C14 121.10(18)
C15 C16 C17 118.73(17)
C18 C17 C16 120.70(17)
C17 C18 C13 120.85(17)
C24 C19 C20 118.39(17)
C24 C19 N2 121.20(17)
C20 C19 N2 120.40(16)
C21 C20 C19 120.54(18)
C20 C21 C22 120.7(2)
C23 C22 C21 119.24(19)
C22 C23 C24 120.61(19)
C23 C24 C19 120.5(2)
C30 C25 C26 117.85(16)
C30 C25 P2 125.45(13)
C26 C25 P2 116.31(14)
C27 C26 C25 121.21(19)
C26 C27 C28 120.05(18)
C29 C28 C27 119.79(18)
C28 C29 C30 120.1(2)
C29 C30 C25 121.02(17)
C32 C31 C36 118.81(17)
C32 C31 P2 117.72(14)
C36 C31 P2 122.81(15)
C33 C32 C31 120.29(19)
C34 C33 C32 120.3(2)
C33 C34 C35 119.71(19)
C34 C35 C36 120.7(2)
C35 C36 C31 120.1(2)
C13 N1 N2 115.53(13)
C13 N1 P1 132.20(12)
N2 N1 P1 112.08(10)
C19 N2 N1 116.68(15)
C19 N2 P2 130.75(12)
N1 N2 P2 112.39(11)
N1 P1 C1 105.28(8)
N1 P1 C7 107.39(8)
C1 P1 C7 103.24(8)
N2 P2 C31 104.48(8)
N2 P2 C25 107.64(8)
C31 P2 C25 101.96(8)

loop_
_geom_bond_atom_site_label_1
_geom_bond_atom_site_label_2
_geom_bond_distance
C1 C6 1.386(3)
C1 C2 1.400(3)
C1 P1 1.8319(19)
C2 C3 1.374(3)
C3 C4 1.375(4)
C4 C5 1.375(3)
C5 C6 1.384(3)
C7 C8 1.387(3)
C7 C12 1.395(2)
C7 P1 1.837(2)
C8 C9 1.386(3)
C9 C10 1.375(3)
C10 C11 1.386(3)
C11 C12 1.380(3)
C13 C14 1.389(2)
C13 C18 1.395(2)
C13 N1 1.422(2)
C14 C15 1.385(2)
C15 C16 1.380(3)
C16 C17 1.384(3)
C17 C18 1.374(2)
C19 C24 1.391(2)
C19 C20 1.394(3)
C19 N2 1.416(2)
C20 C21 1.378(3)
C21 C22 1.381(3)
C22 C23 1.377(3)
C23 C24 1.384(3)
C25 C30 1.390(3)
C25 C26 1.392(2)
C25 P2 1.8433(17)
C26 C27 1.379(3)
C27 C28 1.380(3)
C28 C29 1.377(3)
C29 C30 1.385(3)
C31 C32 1.391(3)
C31 C36 1.392(2)
C31 P2 1.8268(17)
C32 C33 1.386(3)
C33 C34 1.370(3)
C34 C35 1.377(3)
C35 C36 1.379(3)
N1 N2 1.4278(19)
N1 P1 1.7259(13)
N2 P2 1.7205(16)

loop_
_cod_related_entry_id
_cod_related_entry_database
_cod_related_entry_code
1 ChemSpider 30659698
